data_7215483
loop_
_publ_author_name
'Adalder, Tapas Kumar'
'Dastidar, Parthasarathi'

_publ_section_title
;
 The role of secondary ammonium cations in controlling the conformation of
 C3-symmetric acid moieties and its implication for the design of
 supramolecular capsules
;
_journal_issue 22
_journal_name_full CrystEngComm
_journal_page_first 4867
_journal_paper_doi 10.1039/c3ce42655f
_journal_volume 16
_journal_year 2014
_chemical_formula_moiety 'C36 H72 N3,C15 H15 O6, H2 O'
_chemical_formula_sum 'C51 H89 N3 O7'
_chemical_formula_weight 856.25
_chemical_name_systematic
; 
 ? 
;
_space_group_IT_number 43
_symmetry_cell_setting orthorhombic
_symmetry_space_group_name_Hall 'F 2 -2d'
_symmetry_space_group_name_H-M 'F d d 2'
_atom_sites_solution_hydrogens geom
_atom_sites_solution_primary direct
_atom_sites_solution_secondary difmap
_audit_creation_method SHELXL-97
_cell_angle_alpha 90.00
_cell_angle_beta 90.00
_cell_angle_gamma 90.00
_cell_formula_units_Z 16
_cell_length_a 29.446(14)
_cell_length_b 39.144(19)
_cell_length_c 17.410(8)
_cell_measurement_temperature 100(2)
_cell_volume 20067(16)
_computing_cell_refinement 'Bruker Apex II'
_computing_data_collection 'Bruker Apex II'
_computing_data_reduction SAINT
_computing_molecular_graphics 'Mercury 2.3'
_computing_publication_material 'Mercury 2.3'
_computing_structure_refinement 'SHELXL-97 (Sheldrick, 1997)'
_computing_structure_solution 'SHELXS-97 (Sheldrick, 1997)'
_diffrn_ambient_temperature 100(2)
_diffrn_measured_fraction_theta_full 0.981
_diffrn_measured_fraction_theta_max 0.981
_diffrn_measurement_device_type 'Bruker Apex II'
_diffrn_measurement_method 'Omega scan'
_diffrn_radiation_monochromator graphite
_diffrn_radiation_source 'fine-focus sealed tube'
_diffrn_radiation_type MoK\a
_diffrn_radiation_wavelength 0.71073
_diffrn_reflns_av_R_equivalents 0.0507
_diffrn_reflns_av_sigmaI/netI 0.0247
_diffrn_reflns_limit_h_max 34
_diffrn_reflns_limit_h_min -34
_diffrn_reflns_limit_k_max 42
_diffrn_reflns_limit_k_min -46
_diffrn_reflns_limit_l_max 20
_diffrn_reflns_limit_l_min -20
_diffrn_reflns_number 43331
_diffrn_reflns_theta_full 25.00
_diffrn_reflns_theta_max 25.00
_diffrn_reflns_theta_min 6.22
_exptl_absorpt_coefficient_mu 0.074
_exptl_absorpt_correction_T_max 0.9853
_exptl_absorpt_correction_T_min 0.9738
_exptl_absorpt_correction_type multi-scan
_exptl_absorpt_process_details sadabs
_exptl_crystal_colour colourless
_exptl_crystal_density_diffrn 1.134
_exptl_crystal_density_method 'not measured'
_exptl_crystal_description block
_exptl_crystal_F_000 7552
_exptl_crystal_size_max 0.36
_exptl_crystal_size_mid 0.28
_exptl_crystal_size_min 0.20
_refine_diff_density_max 0.129
_refine_diff_density_min -0.130
_refine_diff_density_rms 0.023
_refine_ls_abs_structure_details 'Flack H D (1983), Acta Cryst. A39, 876-881'
_refine_ls_extinction_method none
_refine_ls_goodness_of_fit_ref 1.147
_refine_ls_hydrogen_treatment mixed
_refine_ls_matrix_type full
_refine_ls_number_parameters 561
_refine_ls_number_reflns 4494
_refine_ls_number_restraints 1
_refine_ls_restrained_S_all 1.147
_refine_ls_R_factor_all 0.0502
_refine_ls_R_factor_gt 0.0390
_refine_ls_shift/su_max 0.018
_refine_ls_shift/su_mean 0.001
_refine_ls_structure_factor_coef Fsqd
_refine_ls_weighting_details 'calc w=1/[\s^2^(Fo^2^)+(0.0582P)^2^+3.9766P] where P=(Fo^2^+2Fc^2^)/3'
_refine_ls_weighting_scheme calc
_refine_ls_wR_factor_gt 0.0987
_refine_ls_wR_factor_ref 0.1067
_reflns_number_gt 3779
_reflns_number_total 4494
_reflns_threshold_expression >2sigma(I)
_cod_data_source_file c3ce42655f2.cif
_cod_data_source_block tka
_cod_depositor_comments 'Adding full bibliography for 7215472--7215483.cif.'
_cod_original_sg_symbol_H-M Fdd2
_cod_database_code 7215483

loop_
_symmetry_equiv_pos_as_xyz
'x, y, z'
'-x, -y, z'
'-x+1/4, y+1/4, z+1/4'
'x+3/4, -y+3/4, z+1/4'
'x, y+1/2, z+1/2'
'-x, -y+1/2, z+1/2'
'-x+1/4, y+3/4, z+3/4'
'x+3/4, -y+5/4, z+3/4'
'x+1/2, y, z+1/2'
'-x+1/2, -y, z+1/2'
'-x+3/4, y+1/4, z+3/4'
'x+5/4, -y+3/4, z+3/4'
'x+1/2, y+1/2, z'
'-x+1/2, -y+1/2, z'
'-x+3/4, y+3/4, z+1/4'
'x+5/4, -y+5/4, z+1/4'

loop_
_atom_site_label
_atom_site_type_symbol
_atom_site_fract_x
_atom_site_fract_y
_atom_site_fract_z
_atom_site_U_iso_or_equiv
_atom_site_adp_type
_atom_site_occupancy
_atom_site_symmetry_multiplicity
_atom_site_calc_flag
_atom_site_refinement_flags
O1 O 0.22034(8) 0.08508(6) 0.39592(12) 0.0715(6) Uani 1 1 d .
O2 O 0.26971(7) 0.08339(7) 0.30128(13) 0.0786(7) Uani 1 1 d .
O3 O 0.18625(8) -0.09897(5) 0.53506(16) 0.0818(7) Uani 1 1 d .
O4 O 0.25343(8) -0.07748(5) 0.56562(14) 0.0712(6) Uani 1 1 d .
O5 O 0.20306(7) 0.09224(6) 0.67878(13) 0.0694(6) Uani 1 1 d .
O6 O 0.24276(11) 0.09632(8) 0.78303(16) 0.1085(10) Uani 1 1 d .
O7 O 0.04608(10) 0.12127(9) 0.6401(2) 0.0980(9) Uani 1 1 d .
N1 N 0.17560(7) 0.10521(5) 0.52867(13) 0.0483(5) Uani 1 1 d .
H1A H 0.1892 0.0992 0.5730 0.058 Uiso 1 1 calc R
H1B H 0.1927 0.0971 0.4900 0.058 Uiso 1 1 calc R
N2 N 0.20780(7) 0.10351(5) 0.19854(13) 0.0489(5) Uani 1 1 d .
H2A H 0.2267 0.0968 0.2363 0.059 Uiso 1 1 calc R
H2B H 0.2217 0.0990 0.1536 0.059 Uiso 1 1 calc R
N3 N 0.39627(8) 0.12999(6) 0.06541(14) 0.0570(6) Uani 1 1 d .
H3A H 0.3745 0.1170 0.0440 0.068 Uiso 1 1 calc R
H3B H 0.4157 0.1358 0.0277 0.068 Uiso 1 1 calc R
C1 C 0.25655(9) 0.07532(7) 0.36684(16) 0.0497(6) Uani 1 1 d .
C2 C 0.28776(10) 0.05092(9) 0.41046(18) 0.0645(8) Uani 1 1 d .
H2C H 0.2963 0.0325 0.3761 0.077 Uiso 1 1 calc R
H2D H 0.3153 0.0631 0.4238 0.077 Uiso 1 1 calc R
C3 C 0.26828(8) 0.03535(7) 0.48320(15) 0.0465(6) Uani 1 1 d .
C4 C 0.24226(9) 0.00545(7) 0.47893(16) 0.0487(6) Uani 1 1 d .
C5 C 0.23350(14) -0.01120(10) 0.4017(2) 0.0827(11) Uani 1 1 d .
H5A H 0.2314 -0.0355 0.4082 0.124 Uiso 1 1 calc R
H5B H 0.2580 -0.0060 0.3673 0.124 Uiso 1 1 calc R
H5C H 0.2055 -0.0027 0.3808 0.124 Uiso 1 1 calc R
C6 C 0.22301(8) -0.00820(6) 0.54547(16) 0.0470(6) Uani 1 1 d .
C7 C 0.19197(10) -0.03897(7) 0.5396(2) 0.0688(8) Uani 1 1 d .
H7A H 0.1769 -0.0380 0.4901 0.083 Uiso 1 1 calc R
H7B H 0.1686 -0.0366 0.5786 0.083 Uiso 1 1 calc R
C8 C 0.21278(10) -0.07453(6) 0.54801(16) 0.0521(6) Uani 1 1 d .
C9 C 0.23039(8) 0.00767(6) 0.61685(15) 0.0448(6) Uani 1 1 d .
C10 C 0.20693(12) -0.00665(10) 0.6873(2) 0.0777(9) Uani 1 1 d .
H10A H 0.2199 0.0034 0.7326 0.117 Uiso 1 1 calc R
H10B H 0.2110 -0.0310 0.6889 0.117 Uiso 1 1 calc R
H10C H 0.1751 -0.0014 0.6851 0.117 Uiso 1 1 calc R
C11 C 0.25701(8) 0.03685(6) 0.62132(15) 0.0444(6) Uani 1 1 d .
C12 C 0.26626(11) 0.05412(8) 0.69724(17) 0.0628(8) Uani 1 1 d .
H12A H 0.2972 0.0626 0.6964 0.075 Uiso 1 1 calc R
H12B H 0.2646 0.0369 0.7372 0.075 Uiso 1 1 calc R
C13 C 0.23544(10) 0.08351(7) 0.71999(15) 0.0508(6) Uani 1 1 d .
C14 C 0.27553(8) 0.05111(6) 0.55380(16) 0.0457(6) Uani 1 1 d .
C15 C 0.30203(10) 0.08397(8) 0.5601(3) 0.0768(10) Uani 1 1 d .
H15A H 0.2863 0.0995 0.5936 0.115 Uiso 1 1 calc R
H15B H 0.3050 0.0941 0.5101 0.115 Uiso 1 1 calc R
H15C H 0.3317 0.0793 0.5805 0.115 Uiso 1 1 calc R
C16 C 0.12980(8) 0.08810(6) 0.52531(16) 0.0482(6) Uani 1 1 d .
H16 H 0.1109 0.0976 0.5664 0.058 Uiso 1 1 calc R
C17 C 0.10614(12) 0.09435(10) 0.4502(2) 0.0807(10) Uani 1 1 d .
H17A H 0.1255 0.0869 0.4083 0.097 Uiso 1 1 calc R
H17B H 0.1006 0.1186 0.4440 0.097 Uiso 1 1 calc R
C18 C 0.06117(14) 0.07512(11) 0.4469(3) 0.1023(14) Uani 1 1 d .
H18A H 0.0405 0.0847 0.4845 0.123 Uiso 1 1 calc R
H18B H 0.0477 0.0780 0.3965 0.123 Uiso 1 1 calc R
C19 C 0.06722(14) 0.03756(10) 0.4628(3) 0.0969(13) Uani 1 1 d .
H19A H 0.0849 0.0273 0.4217 0.116 Uiso 1 1 calc R
H19B H 0.0377 0.0265 0.4638 0.116 Uiso 1 1 calc R
C20 C 0.09097(12) 0.03171(10) 0.5384(3) 0.0890(11) Uani 1 1 d .
H20A H 0.0962 0.0074 0.5455 0.107 Uiso 1 1 calc R
H20B H 0.0718 0.0396 0.5800 0.107 Uiso 1 1 calc R
C21 C 0.13618(11) 0.05057(7) 0.5408(2) 0.0695(8) Uani 1 1 d .
H21A H 0.1500 0.0475 0.5909 0.083 Uiso 1 1 calc R
H21B H 0.1565 0.0410 0.5027 0.083 Uiso 1 1 calc R
C22 C 0.17502(9) 0.14361(7) 0.52356(16) 0.0517(6) Uani 1 1 d .
H22 H 0.1584 0.1501 0.4771 0.062 Uiso 1 1 calc R
C23 C 0.15142(12) 0.15971(8) 0.5921(2) 0.0760(10) Uani 1 1 d .
H23A H 0.1662 0.1523 0.6390 0.091 Uiso 1 1 calc R
H23B H 0.1201 0.1521 0.5938 0.091 Uiso 1 1 calc R
C24 C 0.15275(12) 0.19844(8) 0.5871(3) 0.0840(11) Uani 1 1 d .
H24A H 0.1343 0.2058 0.5440 0.101 Uiso 1 1 calc R
H24B H 0.1396 0.2080 0.6335 0.101 Uiso 1 1 calc R
C25 C 0.19992(13) 0.21215(8) 0.5775(2) 0.0770(9) Uani 1 1 d .
H25A H 0.1986 0.2367 0.5699 0.092 Uiso 1 1 calc R
H25B H 0.2173 0.2077 0.6237 0.092 Uiso 1 1 calc R
C26 C 0.22310(13) 0.19588(10) 0.5101(3) 0.0878(12) Uani 1 1 d .
H26A H 0.2542 0.2039 0.5073 0.105 Uiso 1 1 calc R
H26B H 0.2078 0.2026 0.4632 0.105 Uiso 1 1 calc R
C27 C 0.22290(10) 0.15682(9) 0.5165(2) 0.0741(9) Uani 1 1 d .
H27A H 0.2371 0.1470 0.4714 0.089 Uiso 1 1 calc R
H27B H 0.2403 0.1499 0.5612 0.089 Uiso 1 1 calc R
C28 C 0.16574(9) 0.08212(7) 0.20298(17) 0.0533(7) Uani 1 1 d .
H28 H 0.1507 0.0870 0.2520 0.064 Uiso 1 1 calc R
C29 C 0.13282(12) 0.09034(9) 0.1391(2) 0.0800(10) Uani 1 1 d .
H29A H 0.1472 0.0863 0.0898 0.096 Uiso 1 1 calc R
H29B H 0.1243 0.1143 0.1417 0.096 Uiso 1 1 calc R
C30 C 0.09008(15) 0.06789(12) 0.1465(4) 0.1140(16) Uani 1 1 d .
H30A H 0.0745 0.0733 0.1941 0.137 Uiso 1 1 calc R
H30B H 0.0696 0.0728 0.1043 0.137 Uiso 1 1 calc R
C31 C 0.10242(17) 0.03044(11) 0.1456(3) 0.1025(14) Uani 1 1 d .
H31A H 0.0753 0.0169 0.1534 0.123 Uiso 1 1 calc R
H31B H 0.1150 0.0245 0.0959 0.123 Uiso 1 1 calc R
C32 C 0.13642(15) 0.02225(9) 0.2072(3) 0.0931(12) Uani 1 1 d .
H32A H 0.1453 -0.0015 0.2029 0.112 Uiso 1 1 calc R
H32B H 0.1224 0.0254 0.2571 0.112 Uiso 1 1 calc R
C33 C 0.17839(12) 0.04456(8) 0.2018(2) 0.0746(9) Uani 1 1 d .
H33A H 0.1946 0.0394 0.1547 0.089 Uiso 1 1 calc R
H33B H 0.1984 0.0396 0.2446 0.089 Uiso 1 1 calc R
C34 C 0.20160(8) 0.14135(7) 0.20457(17) 0.0500(6) Uani 1 1 d .
H34 H 0.1823 0.1489 0.1620 0.060 Uiso 1 1 calc R
C35 C 0.17868(10) 0.15123(7) 0.27944(19) 0.0607(7) Uani 1 1 d .
H35A H 0.1966 0.1429 0.3223 0.073 Uiso 1 1 calc R
H35B H 0.1490 0.1405 0.2821 0.073 Uiso 1 1 calc R
C36 C 0.17342(10) 0.18977(8) 0.2858(2) 0.0701(9) Uani 1 1 d .
H36A H 0.1527 0.1977 0.2463 0.084 Uiso 1 1 calc R
H36B H 0.1604 0.1954 0.3353 0.084 Uiso 1 1 calc R
C37 C 0.21861(12) 0.20792(9) 0.2770(2) 0.0777(10) Uani 1 1 d .
H37A H 0.2137 0.2324 0.2766 0.093 Uiso 1 1 calc R
H37B H 0.2379 0.2025 0.3206 0.093 Uiso 1 1 calc R
C38 C 0.24225(11) 0.19746(8) 0.2038(2) 0.0776(10) Uani 1 1 d .
H38A H 0.2721 0.2079 0.2022 0.093 Uiso 1 1 calc R
H38B H 0.2251 0.2059 0.1603 0.093 Uiso 1 1 calc R
C39 C 0.24733(9) 0.15873(8) 0.19699(19) 0.0617(7) Uani 1 1 d .
H39A H 0.2606 0.1531 0.1476 0.074 Uiso 1 1 calc R
H39B H 0.2676 0.1505 0.2369 0.074 Uiso 1 1 calc R
C40 C 0.42156(10) 0.10822(8) 0.1214(2) 0.0654(8) Uani 1 1 d .
H40 H 0.4474 0.1214 0.1408 0.078 Uiso 1 1 calc R
C41 C 0.43985(12) 0.07744(9) 0.0801(3) 0.0801(10) Uani 1 1 d .
H41A H 0.4594 0.0848 0.0384 0.096 Uiso 1 1 calc R
H41B H 0.4149 0.0645 0.0583 0.096 Uiso 1 1 calc R
C42 C 0.46676(14) 0.05463(11) 0.1351(4) 0.1045(15) Uani 1 1 d .
H42A H 0.4759 0.0340 0.1084 0.125 Uiso 1 1 calc R
H42B H 0.4941 0.0665 0.1511 0.125 Uiso 1 1 calc R
C43 C 0.43909(16) 0.04521(11) 0.2051(3) 0.1074(16) Uani 1 1 d .
H43A H 0.4146 0.0301 0.1898 0.129 Uiso 1 1 calc R
H43B H 0.4582 0.0329 0.2410 0.129 Uiso 1 1 calc R
C44 C 0.41942(17) 0.07596(12) 0.2447(3) 0.1025(14) Uani 1 1 d .
H44A H 0.4439 0.0895 0.2663 0.123 Uiso 1 1 calc R
H44B H 0.4001 0.0685 0.2866 0.123 Uiso 1 1 calc R
C45 C 0.39181(13) 0.09805(9) 0.1901(2) 0.0741(9) Uani 1 1 d .
H45A H 0.3813 0.1184 0.2166 0.089 Uiso 1 1 calc R
H45B H 0.3654 0.0855 0.1723 0.089 Uiso 1 1 calc R
C46 C 0.37425(10) 0.16206(7) 0.09345(18) 0.0555(7) Uani 1 1 d .
H46 H 0.3489 0.1556 0.1269 0.067 Uiso 1 1 calc R
C47 C 0.40636(11) 0.18465(9) 0.1395(2) 0.0714(8) Uani 1 1 d .
H47A H 0.4325 0.1906 0.1083 0.086 Uiso 1 1 calc R
H47B H 0.4171 0.1723 0.1843 0.086 Uiso 1 1 calc R
C48 C 0.38141(14) 0.21731(9) 0.1648(2) 0.0820(10) Uani 1 1 d .
H48A H 0.3576 0.2113 0.2010 0.098 Uiso 1 1 calc R
H48B H 0.4026 0.2323 0.1909 0.098 Uiso 1 1 calc R
C49 C 0.36084(15) 0.23591(9) 0.0979(2) 0.0832(11) Uani 1 1 d .
H49A H 0.3850 0.2450 0.0659 0.100 Uiso 1 1 calc R
H49B H 0.3431 0.2550 0.1168 0.100 Uiso 1 1 calc R
C50 C 0.33085(13) 0.21328(8) 0.0498(2) 0.0770(9) Uani 1 1 d .
H50A H 0.3210 0.2258 0.0046 0.092 Uiso 1 1 calc R
H50B H 0.3040 0.2072 0.0791 0.092 Uiso 1 1 calc R
C51 C 0.35502(11) 0.18107(7) 0.0249(2) 0.0653(8) Uani 1 1 d .
H51A H 0.3795 0.1869 -0.0100 0.078 Uiso 1 1 calc R
H51B H 0.3339 0.1664 -0.0022 0.078 Uiso 1 1 calc R
H7WA H 0.0311(18) 0.1403(15) 0.605(3) 0.125(17) Uiso 1 1 d .
H7WB H 0.043(2) 0.1349(19) 0.688(5) 0.18(3) Uiso 1 1 d .

loop_
_atom_site_aniso_label
_atom_site_aniso_U_11
_atom_site_aniso_U_22
_atom_site_aniso_U_33
_atom_site_aniso_U_23
_atom_site_aniso_U_13
_atom_site_aniso_U_12
O1 0.0756(13) 0.0834(15) 0.0554(12) 0.0119(11) 0.0127(10) 0.0378(11)
O2 0.0705(13) 0.1063(18) 0.0592(13) 0.0313(13) 0.0135(11) 0.0221(12)
O3 0.0845(15) 0.0563(12) 0.1047(18) -0.0195(13) 0.0249(14) -0.0277(11)
O4 0.0784(14) 0.0510(11) 0.0842(16) 0.0060(11) -0.0200(12) 0.0024(10)
O5 0.0697(12) 0.0741(14) 0.0645(13) -0.0100(11) -0.0101(11) 0.0281(11)
O6 0.134(2) 0.119(2) 0.0724(17) -0.0477(16) -0.0228(16) 0.0448(19)
O7 0.0947(18) 0.107(2) 0.093(2) -0.0284(18) -0.0160(15) 0.0276(16)
N1 0.0465(11) 0.0539(13) 0.0444(12) -0.0025(10) -0.0016(9) 0.0077(9)
N2 0.0483(11) 0.0475(12) 0.0508(12) 0.0076(10) 0.0050(10) 0.0028(9)
N3 0.0579(13) 0.0486(12) 0.0643(14) 0.0022(11) 0.0054(11) -0.0103(10)
C1 0.0534(15) 0.0501(15) 0.0456(15) 0.0029(11) 0.0067(12) 0.0057(12)
C2 0.0609(17) 0.0739(19) 0.0588(18) 0.0213(15) 0.0179(14) 0.0208(14)
C3 0.0452(13) 0.0491(14) 0.0451(14) 0.0071(12) 0.0067(11) 0.0147(11)
C4 0.0551(14) 0.0471(15) 0.0438(14) -0.0052(11) -0.0043(11) 0.0139(12)
C5 0.105(3) 0.086(2) 0.058(2) -0.0260(18) -0.0156(18) 0.0183(19)
C6 0.0471(13) 0.0355(12) 0.0583(16) 0.0001(11) -0.0043(12) 0.0056(10)
C7 0.0594(17) 0.0533(16) 0.094(2) 0.0000(17) -0.0146(16) -0.0076(13)
C8 0.0708(18) 0.0405(14) 0.0449(14) -0.0034(11) 0.0047(13) -0.0111(13)
C9 0.0468(13) 0.0456(14) 0.0419(13) 0.0080(11) 0.0002(11) 0.0092(11)
C10 0.081(2) 0.089(2) 0.0626(19) 0.0260(18) 0.0150(17) 0.0066(18)
C11 0.0459(13) 0.0446(14) 0.0427(13) -0.0049(10) -0.0050(11) 0.0142(11)
C12 0.0684(17) 0.0683(18) 0.0516(16) -0.0153(14) -0.0191(14) 0.0204(15)
C13 0.0588(15) 0.0506(15) 0.0429(15) -0.0070(12) 0.0011(12) 0.0039(12)
C14 0.0384(12) 0.0386(12) 0.0599(15) 0.0008(12) -0.0015(11) 0.0071(10)
C15 0.0538(17) 0.0531(17) 0.123(3) -0.0049(19) 0.0025(19) -0.0074(13)
C16 0.0438(13) 0.0496(14) 0.0512(15) -0.0051(12) -0.0011(12) 0.0072(11)
C17 0.079(2) 0.082(2) 0.081(2) 0.0173(19) -0.0354(18) -0.0070(17)
C18 0.085(2) 0.095(3) 0.127(4) 0.011(3) -0.057(3) -0.009(2)
C19 0.085(2) 0.081(3) 0.124(4) -0.027(2) -0.025(2) -0.016(2)
C20 0.075(2) 0.064(2) 0.127(3) 0.010(2) -0.017(2) -0.0087(17)
C21 0.0675(18) 0.0536(17) 0.087(2) 0.0048(16) -0.0107(17) 0.0089(14)
C22 0.0524(14) 0.0502(15) 0.0524(15) 0.0030(12) -0.0060(12) 0.0066(12)
C23 0.078(2) 0.0565(18) 0.093(2) 0.0007(17) 0.0319(19) 0.0105(16)
C24 0.084(2) 0.0536(18) 0.114(3) -0.0016(19) 0.024(2) 0.0149(17)
C25 0.089(2) 0.0531(18) 0.089(2) -0.0131(17) -0.0036(19) 0.0019(16)
C26 0.084(2) 0.068(2) 0.112(3) -0.018(2) 0.027(2) -0.0224(18)
C27 0.0595(17) 0.068(2) 0.095(3) -0.0239(18) 0.0153(17) -0.0022(14)
C28 0.0542(14) 0.0476(15) 0.0581(16) 0.0041(13) 0.0089(13) -0.0043(12)
C29 0.075(2) 0.0629(19) 0.102(3) 0.0132(19) -0.023(2) -0.0170(16)
C30 0.081(3) 0.093(3) 0.167(5) 0.013(3) -0.034(3) -0.027(2)
C31 0.111(3) 0.086(3) 0.110(3) -0.004(2) -0.002(3) -0.046(2)
C32 0.115(3) 0.0534(19) 0.111(3) 0.006(2) 0.024(3) -0.0239(19)
C33 0.080(2) 0.0504(17) 0.094(2) 0.0168(17) 0.0079(18) -0.0006(15)
C34 0.0460(13) 0.0462(14) 0.0580(16) 0.0093(12) -0.0007(12) -0.0017(11)
C35 0.0502(14) 0.0532(16) 0.079(2) 0.0046(15) 0.0200(14) 0.0001(12)
C36 0.0585(17) 0.0554(17) 0.097(2) -0.0069(17) 0.0166(17) -0.0011(13)
C37 0.0707(19) 0.0607(18) 0.102(3) -0.0163(18) 0.0190(19) -0.0143(15)
C38 0.0666(19) 0.0632(19) 0.103(3) -0.0067(19) 0.0207(19) -0.0226(15)
C39 0.0528(15) 0.0636(18) 0.0687(19) -0.0031(14) 0.0164(14) -0.0099(13)
C40 0.0576(16) 0.0508(16) 0.088(2) 0.0099(16) -0.0077(16) -0.0125(13)
C41 0.0698(19) 0.0570(19) 0.113(3) 0.0121(19) 0.013(2) -0.0011(15)
C42 0.082(2) 0.066(2) 0.165(5) 0.018(3) -0.014(3) -0.002(2)
C43 0.110(3) 0.074(3) 0.138(4) 0.042(3) -0.033(3) -0.016(2)
C44 0.127(3) 0.086(3) 0.094(3) 0.024(2) -0.032(3) -0.018(3)
C45 0.085(2) 0.068(2) 0.069(2) 0.0046(17) -0.0057(17) -0.0096(16)
C46 0.0557(15) 0.0449(15) 0.0658(18) 0.0022(13) 0.0061(13) -0.0100(12)
C47 0.0699(19) 0.0627(19) 0.082(2) -0.0070(16) -0.0032(18) -0.0118(15)
C48 0.091(2) 0.072(2) 0.083(2) -0.0216(19) 0.021(2) -0.0159(18)
C49 0.106(3) 0.0527(18) 0.091(3) -0.0083(18) 0.026(2) 0.0019(18)
C50 0.085(2) 0.0591(18) 0.086(2) 0.0096(17) 0.0160(19) 0.0081(16)
C51 0.0742(18) 0.0510(16) 0.0707(19) 0.0042(15) 0.0033(16) -0.0070(14)

loop_
_atom_type_symbol
_atom_type_description
_atom_type_scat_dispersion_real
_atom_type_scat_dispersion_imag
_atom_type_scat_source
C C 0.0033 0.0016 'International Tables Vol C Tables 4.2.6.8 and 6.1.1.4'
H H 0.0000 0.0000 'International Tables Vol C Tables 4.2.6.8 and 6.1.1.4'
N N 0.0061 0.0033 'International Tables Vol C Tables 4.2.6.8 and 6.1.1.4'
O O 0.0106 0.0060 'International Tables Vol C Tables 4.2.6.8 and 6.1.1.4'

loop_
_geom_angle_atom_site_label_1
_geom_angle_atom_site_label_2
_geom_angle_atom_site_label_3
_geom_angle
_geom_angle_site_symmetry_1
_geom_angle_site_symmetry_3
H7WA O7 H7WB 93(5) . .
C22 N1 C16 115.56(19) . .
C22 N1 H1A 108.4 . .
C16 N1 H1A 108.4 . .
C22 N1 H1B 108.4 . .
C16 N1 H1B 108.4 . .
H1A N1 H1B 107.5 . .
C34 N2 C28 116.7(2) . .
C34 N2 H2A 108.1 . .
C28 N2 H2A 108.1 . .
C34 N2 H2B 108.1 . .
C28 N2 H2B 108.1 . .
H2A N2 H2B 107.3 . .
C40 N3 C46 118.8(2) . .
C40 N3 H3A 107.6 . .
C46 N3 H3A 107.6 . .
C40 N3 H3B 107.6 . .
C46 N3 H3B 107.6 . .
H3A N3 H3B 107.0 . .
O1 C1 O2 124.3(3) 1 .
O1 C1 O2 124.3(3) . .
O1 C1 O2 124.3(3) 1 1
O1 C1 O2 124.3(3) . 1
O1 C1 C2 120.4(2) 1 .
O1 C1 C2 120.4(2) . .
O2 C1 C2 115.2(2) . .
O2 C1 C2 115.2(2) 1 .
C3 C2 C1 116.0(2) . .
C3 C2 H2C 108.3 . .
C1 C2 H2C 108.3 . .
C3 C2 H2D 108.3 . .
C1 C2 H2D 108.3 . .
H2C C2 H2D 107.4 . .
C14 C3 C4 120.1(2) . .
C14 C3 C2 120.1(2) . .
C4 C3 C2 119.9(3) . .
C6 C4 C3 119.9(2) . .
C6 C4 C5 120.1(3) . .
C3 C4 C5 120.0(3) . .
C4 C5 H5A 109.5 . .
C4 C5 H5B 109.5 . .
H5A C5 H5B 109.5 . .
C4 C5 H5C 109.5 . .
H5A C5 H5C 109.5 . .
H5B C5 H5C 109.5 . .
C4 C6 C9 120.1(2) . .
C4 C6 C7 119.6(3) . .
C9 C6 C7 120.2(3) . .
C6 C7 C8 118.4(2) . .
C6 C7 H7A 107.7 . .
C8 C7 H7A 107.7 . .
C6 C7 H7B 107.7 . .
C8 C7 H7B 107.7 . .
H7A C7 H7B 107.1 . .
O4 C8 O3 125.0(3) . .
O4 C8 C7 119.7(2) . .
O3 C8 C7 115.3(3) . .
C11 C9 C6 120.0(2) . .
C11 C9 C10 121.1(3) . .
C6 C9 C10 118.8(3) . .
C9 C10 H10A 109.5 . .
C9 C10 H10B 109.5 . .
H10A C10 H10B 109.5 . .
C9 C10 H10C 109.5 . .
H10A C10 H10C 109.5 . .
H10B C10 H10C 109.5 . .
C9 C11 C14 119.8(2) . .
C9 C11 C12 121.3(3) . .
C14 C11 C12 118.9(2) . .
C11 C12 C13 117.4(2) . .
C11 C12 H12A 108.0 . .
C13 C12 H12A 108.0 . .
C11 C12 H12B 108.0 . .
C13 C12 H12B 108.0 . .
H12A C12 H12B 107.2 . .
O6 C13 O5 122.7(3) . 1
O6 C13 O5 122.7(3) . .
O6 C13 C12 116.0(3) . .
O5 C13 C12 121.1(2) 1 .
O5 C13 C12 121.1(2) . .
C3 C14 C11 120.1(2) . .
C3 C14 C15 121.4(3) . .
C11 C14 C15 118.5(3) . .
C14 C15 H15A 109.5 . .
C14 C15 H15B 109.5 . .
H15A C15 H15B 109.5 . .
C14 C15 H15C 109.5 . .
H15A C15 H15C 109.5 . .
H15B C15 H15C 109.5 . .
C17 C16 C21 111.9(3) . .
C17 C16 N1 112.1(2) . .
C21 C16 N1 108.4(2) . .
C17 C16 H16 108.1 . .
C21 C16 H16 108.1 . .
N1 C16 H16 108.1 . .
C16 C17 C18 110.8(3) . .
C16 C17 H17A 109.5 . .
C18 C17 H17A 109.5 . .
C16 C17 H17B 109.5 . .
C18 C17 H17B 109.5 . .
H17A C17 H17B 108.1 . .
C19 C18 C17 111.9(3) . .
C19 C18 H18A 109.2 . .
C17 C18 H18A 109.2 . .
C19 C18 H18B 109.2 . .
C17 C18 H18B 109.2 . .
H18A C18 H18B 107.9 . .
C18 C19 C20 111.3(3) . .
C18 C19 H19A 109.4 . .
C20 C19 H19A 109.4 . .
C18 C19 H19B 109.4 . .
C20 C19 H19B 109.4 . .
H19A C19 H19B 108.0 . .
C19 C20 C21 110.9(3) . .
C19 C20 H20A 109.5 . .
C21 C20 H20A 109.5 . .
C19 C20 H20B 109.5 . .
C21 C20 H20B 109.5 . .
H20A C20 H20B 108.1 . .
C16 C21 C20 111.0(3) . .
C16 C21 H21A 109.4 . .
C20 C21 H21A 109.4 . .
C16 C21 H21B 109.4 . .
C20 C21 H21B 109.4 . .
H21A C21 H21B 108.0 . .
N1 C22 C27 109.7(2) . .
N1 C22 C23 111.9(2) . .
C27 C22 C23 110.5(3) . .
N1 C22 H22 108.2 . .
C27 C22 H22 108.2 . .
C23 C22 H22 108.2 . .
C22 C23 C24 111.0(3) . .
C22 C23 H23A 109.4 . .
C24 C23 H23A 109.4 . .
C22 C23 H23B 109.4 . .
C24 C23 H23B 109.4 . .
H23A C23 H23B 108.0 . .
C25 C24 C23 112.8(3) . .
C25 C24 H24A 109.0 . .
C23 C24 H24A 109.0 . .
C25 C24 H24B 109.0 . .
C23 C24 H24B 109.0 . .
H24A C24 H24B 107.8 . .
C26 C25 C24 111.0(3) . .
C26 C25 H25A 109.4 . .
C24 C25 H25A 109.4 . .
C26 C25 H25B 109.4 . .
C24 C25 H25B 109.4 . .
H25A C25 H25B 108.0 . .
C25 C26 C27 111.4(3) . .
C25 C26 H26A 109.3 . .
C27 C26 H26A 109.3 . .
C25 C26 H26B 109.3 . .
C27 C26 H26B 109.3 . .
H26A C26 H26B 108.0 . .
C22 C27 C26 110.6(3) . .
C22 C27 H27A 109.5 . .
C26 C27 H27A 109.5 . .
C22 C27 H27B 109.5 . .
C26 C27 H27B 109.5 . .
H27A C27 H27B 108.1 . .
N2 C28 C29 112.0(2) . .
N2 C28 C33 109.8(2) . .
C29 C28 C33 110.8(3) . .
N2 C28 H28 108.1 . .
C29 C28 H28 108.1 . .
C33 C28 H28 108.1 . .
C28 C29 C30 110.0(3) . .
C28 C29 H29A 109.7 . .
C30 C29 H29A 109.7 . .
C28 C29 H29B 109.7 . .
C30 C29 H29B 109.7 . .
H29A C29 H29B 108.2 . .
C31 C30 C29 110.9(4) . .
C31 C30 H30A 109.5 . .
C29 C30 H30A 109.5 . .
C31 C30 H30B 109.5 . .
C29 C30 H30B 109.5 . .
H30A C30 H30B 108.1 . .
C32 C31 C30 111.1(4) . .
C32 C31 H31A 109.4 . .
C30 C31 H31A 109.4 . .
C32 C31 H31B 109.4 . .
C30 C31 H31B 109.4 . .
H31A C31 H31B 108.0 . .
C31 C32 C33 112.1(3) . .
C31 C32 H32A 109.2 . .
C33 C32 H32A 109.2 . .
C31 C32 H32B 109.2 . .
C33 C32 H32B 109.2 . .
H32A C32 H32B 107.9 . .
C32 C33 C28 110.9(3) . .
C32 C33 H33A 109.5 . .
C28 C33 H33A 109.5 . .
C32 C33 H33B 109.5 . .
C28 C33 H33B 109.5 . .
H33A C33 H33B 108.0 . .
N2 C34 C39 109.3(2) . .
N2 C34 C35 111.5(2) . .
C39 C34 C35 110.8(2) . .
N2 C34 H34 108.4 . .
C39 C34 H34 108.4 . .
C35 C34 H34 108.4 . .
C34 C35 C36 111.1(3) . .
C34 C35 H35A 109.4 . .
C36 C35 H35A 109.4 . .
C34 C35 H35B 109.4 . .
C36 C35 H35B 109.4 . .
H35A C35 H35B 108.0 . .
C37 C36 C35 111.6(3) . .
C37 C36 H36A 109.3 . .
C35 C36 H36A 109.3 . .
C37 C36 H36B 109.3 . .
C35 C36 H36B 109.3 . .
H36A C36 H36B 108.0 . .
C38 C37 C36 111.3(3) . .
C38 C37 H37A 109.4 . .
C36 C37 H37A 109.4 . .
C38 C37 H37B 109.4 . .
C36 C37 H37B 109.4 . .
H37A C37 H37B 108.0 . .
C37 C38 C39 112.4(3) . .
C37 C38 H38A 109.1 . .
C39 C38 H38A 109.1 . .
C37 C38 H38B 109.1 . .
C39 C38 H38B 109.1 . .
H38A C38 H38B 107.9 . .
C34 C39 C38 110.6(2) . .
C34 C39 H39A 109.5 . .
C38 C39 H39A 109.5 . .
C34 C39 H39B 109.5 . .
C38 C39 H39B 109.5 . .
H39A C39 H39B 108.1 . .
N3 C40 C41 108.9(3) . .
N3 C40 C45 111.8(2) . .
C41 C40 C45 111.7(3) . .
N3 C40 H40 108.1 . .
C41 C40 H40 108.1 . .
C45 C40 H40 108.1 . .
C40 C41 C42 110.7(4) . .
C40 C41 H41A 109.5 . .
C42 C41 H41A 109.5 . .
C40 C41 H41B 109.5 . .
C42 C41 H41B 109.5 . .
H41A C41 H41B 108.1 . .
C43 C42 C41 111.6(3) . .
C43 C42 H42A 109.3 . .
C41 C42 H42A 109.3 . .
C43 C42 H42B 109.3 . .
C41 C42 H42B 109.3 . .
H42A C42 H42B 108.0 . .
C44 C43 C42 112.5(3) . .
C44 C43 H43A 109.1 . .
C42 C43 H43A 109.1 . .
C44 C43 H43B 109.1 . .
C42 C43 H43B 109.1 . .
H43A C43 H43B 107.8 . .
C43 C44 C45 112.0(4) . .
C43 C44 H44A 109.2 . .
C45 C44 H44A 109.2 . .
C43 C44 H44B 109.2 . .
C45 C44 H44B 109.2 . .
H44A C44 H44B 107.9 . .
C44 C45 C40 109.2(3) . .
C44 C45 H45A 109.8 . .
C40 C45 H45A 109.8 . .
C44 C45 H45B 109.8 . .
C40 C45 H45B 109.8 . .
H45A C45 H45B 108.3 . .
N3 C46 C51 108.5(2) . .
N3 C46 C47 113.0(2) . .
C51 C46 C47 111.2(2) . .
N3 C46 H46 108.0 . .
C51 C46 H46 108.0 . .
C47 C46 H46 108.0 . .
C46 C47 C48 109.7(3) . .
C46 C47 H47A 109.7 . .
C48 C47 H47A 109.7 . .
C46 C47 H47B 109.7 . .
C48 C47 H47B 109.7 . .
H47A C47 H47B 108.2 . .
C49 C48 C47 111.9(3) . .
C49 C48 H48A 109.2 . .
C47 C48 H48A 109.2 . .
C49 C48 H48B 109.2 . .
C47 C48 H48B 109.2 . .
H48A C48 H48B 107.9 . .
C48 C49 C50 112.5(3) . .
C48 C49 H49A 109.1 . .
C50 C49 H49A 109.1 . .
C48 C49 H49B 109.1 . .
C50 C49 H49B 109.1 . .
H49A C49 H49B 107.8 . .
C49 C50 C51 112.0(3) . .
C49 C50 H50A 109.2 . .
C51 C50 H50A 109.2 . .
C49 C50 H50B 109.2 . .
C51 C50 H50B 109.2 . .
H50A C50 H50B 107.9 . .
C50 C51 C46 111.1(3) . .
C50 C51 H51A 109.4 . .
C46 C51 H51A 109.4 . .
C50 C51 H51B 109.4 . .
C46 C51 H51B 109.4 . .
H51A C51 H51B 108.0 . .

loop_
_geom_bond_atom_site_label_1
_geom_bond_atom_site_label_2
_geom_bond_distance
_geom_bond_site_symmetry_2
O1 C1 1.240(3) .
O2 C1 1.246(3) .
O3 C8 1.255(3) .
O4 C8 1.241(4) .
O5 C13 1.241(3) .
O6 C13 1.226(4) .
O7 H7WA 1.06(6) .
O7 H7WB 0.99(9) .
N1 C22 1.506(3) .
N1 C16 1.507(3) .
N1 H1A 0.9000 .
N1 H1B 0.9000 .
N2 C34 1.496(3) .
N2 C28 1.497(3) .
N2 H2A 0.9000 .
N2 H2B 0.9000 .
N3 C40 1.493(4) .
N3 C46 1.495(4) .
N3 H3A 0.9000 .
N3 H3B 0.9000 .
C1 O1 1.240(3) 1
C1 O2 1.246(3) 1
C1 C2 1.528(4) .
C2 C3 1.518(4) .
C2 H2C 0.9700 .
C2 H2D 0.9700 .
C3 C14 1.392(4) .
C3 C4 1.401(4) .
C4 C6 1.396(4) .
C4 C5 1.516(4) .
C5 H5A 0.9600 .
C5 H5B 0.9600 .
C5 H5C 0.9600 .
C6 C9 1.406(4) .
C6 C7 1.515(4) .
C7 C8 1.528(4) .
C7 H7A 0.9700 .
C7 H7B 0.9700 .
C9 C11 1.388(4) .
C9 C10 1.515(4) .
C10 H10A 0.9600 .
C10 H10B 0.9600 .
C10 H10C 0.9600 .
C11 C14 1.411(4) .
C11 C12 1.509(4) .
C12 C13 1.518(4) .
C12 H12A 0.9700 .
C12 H12B 0.9700 .
C13 O5 1.241(3) 1
C14 C15 1.509(4) .
C15 H15A 0.9600 .
C15 H15B 0.9600 .
C15 H15C 0.9600 .
C16 C17 1.502(4) .
C16 C21 1.505(4) .
C16 H16 0.9800 .
C17 C18 1.524(5) .
C17 H17A 0.9700 .
C17 H17B 0.9700 .
C18 C19 1.506(6) .
C18 H18A 0.9700 .
C18 H18B 0.9700 .
C19 C20 1.508(6) .
C19 H19A 0.9700 .
C19 H19B 0.9700 .
C20 C21 1.523(5) .
C20 H20A 0.9700 .
C20 H20B 0.9700 .
C21 H21A 0.9700 .
C21 H21B 0.9700 .
C22 C27 1.507(4) .
C22 C23 1.517(4) .
C22 H22 0.9800 .
C23 C24 1.519(5) .
C23 H23A 0.9700 .
C23 H23B 0.9700 .
C24 C25 1.499(5) .
C24 H24A 0.9700 .
C24 H24B 0.9700 .
C25 C26 1.499(5) .
C25 H25A 0.9700 .
C25 H25B 0.9700 .
C26 C27 1.533(5) .
C26 H26A 0.9700 .
C26 H26B 0.9700 .
C27 H27A 0.9700 .
C27 H27B 0.9700 .
C28 C29 1.510(5) .
C28 C33 1.517(4) .
C28 H28 0.9800 .
C29 C30 1.540(5) .
C29 H29A 0.9700 .
C29 H29B 0.9700 .
C30 C31 1.510(7) .
C30 H30A 0.9700 .
C30 H30B 0.9700 .
C31 C32 1.502(6) .
C31 H31A 0.9700 .
C31 H31B 0.9700 .
C32 C33 1.516(5) .
C32 H32A 0.9700 .
C32 H32B 0.9700 .
C33 H33A 0.9700 .
C33 H33B 0.9700 .
C34 C39 1.515(4) .
C34 C35 1.518(4) .
C34 H34 0.9800 .
C35 C36 1.521(4) .
C35 H35A 0.9700 .
C35 H35B 0.9700 .
C36 C37 1.516(4) .
C36 H36A 0.9700 .
C36 H36B 0.9700 .
C37 C38 1.509(5) .
C37 H37A 0.9700 .
C37 H37B 0.9700 .
C38 C39 1.528(5) .
C38 H38A 0.9700 .
C38 H38B 0.9700 .
C39 H39A 0.9700 .
C39 H39B 0.9700 .
C40 C41 1.503(5) .
C40 C45 1.536(5) .
C40 H40 0.9800 .
C41 C42 1.530(6) .
C41 H41A 0.9700 .
C41 H41B 0.9700 .
C42 C43 1.512(7) .
C42 H42A 0.9700 .
C42 H42B 0.9700 .
C43 C44 1.503(7) .
C43 H43A 0.9700 .
C43 H43B 0.9700 .
C44 C45 1.520(5) .
C44 H44A 0.9700 .
C44 H44B 0.9700 .
C45 H45A 0.9700 .
C45 H45B 0.9700 .
C46 C51 1.516(4) .
C46 C47 1.522(4) .
C46 H46 0.9800 .
C47 C48 1.539(5) .
C47 H47A 0.9700 .
C47 H47B 0.9700 .
C48 C49 1.502(6) .
C48 H48A 0.9700 .
C48 H48B 0.9700 .
C49 C50 1.505(5) .
C49 H49A 0.9700 .
C49 H49B 0.9700 .
C50 C51 1.511(5) .
C50 H50A 0.9700 .
C50 H50B 0.9700 .
C51 H51A 0.9700 .
C51 H51B 0.9700 .

loop_
_geom_hbond_atom_site_label_D
_geom_hbond_atom_site_label_H
_geom_hbond_atom_site_label_A
_geom_hbond_distance_DH
_geom_hbond_distance_HA
_geom_hbond_distance_DA
_geom_hbond_angle_DHA
_geom_hbond_site_symmetry_A
O7 H7WB O3 0.99(9) 1.91(9) 2.827(4) 153(6) 3
O7 H7WA O6 1.06(6) 1.77(6) 2.748(4) 152(4) 8_444
N3 H3B O6 0.90 2.38 3.041(4) 130.8 16_444
N3 H3B O5 0.90 2.22 3.104(3) 168.5 16_444
N3 H3A O3 0.90 1.93 2.767(3) 154.2 10_554
N2 H2B O4 0.90 1.90 2.774(3) 164.8 10_554
N2 H2A O2 0.90 1.78 2.673(3) 172.3 1
N1 H1B O1 0.90 1.89 2.775(3) 168.2 1
N1 H1A O5 0.90 1.91 2.782(3) 163.9 1
